data_1555399
loop_
_publ_author_name
'Weber, Manuel'
'Owens, Kyle'
'Masarwa, Ahmad'
'Sarpong, Richmond'

_publ_section_title
;
 Construction of Enantiopure Taxoid and Natural Product-like Scaffolds
 Using a C-C Bond Cleavage/Arylation Reaction.
;
_journal_issue 21
_journal_name_full 'Organic letters'
_journal_page_first 5432
_journal_page_last 5435
_journal_paper_doi 10.1021/acs.orglett.5b02797
_journal_volume 17
_journal_year 2015
_chemical_absolute_configuration ad
_chemical_formula_sum 'C18 H22 O3'
_chemical_formula_weight 286.35
_chemical_name_common MW5128
_chemical_name_systematic sarpong118
_space_group.centring_type primitive

_space_group_crystal_system orthorhombic
_space_group_IT_number 19
_space_group_name_Hall 'P 2ac 2ab'
_space_group_name_H-M_alt 'P 21 21 21'
_atom_sites_solution_hydrogens geom
_atom_sites_solution_primary iterative
_atom_sites_solution_secondary difmap
_audit_creation_method SHELXL-2014/7
_cell_angle_alpha 90
_cell_angle_beta 90
_cell_angle_gamma 90
_cell_formula_units_Z 4
_cell_length_a 7.5988(4)
_cell_length_b 8.4424(4)
_cell_length_c 21.9530(10)
_cell_measurement_reflns_used 6881
_cell_measurement_temperature 100(2)
_cell_measurement_theta_max 25.34
_cell_measurement_theta_min 2.58
_cell_volume 1408.33(12)
_computing_cell_refinement 'Bruker SAINT'
_computing_data_collection 'Bruker APEX2'
_computing_data_reduction 'Bruker SAINT'
_computing_molecular_graphics ORTEP-32
_computing_publication_material WinGX
_computing_structure_refinement SHELXL-2014
_computing_structure_solution SHELXT
_diffrn_ambient_temperature 100(2)
_diffrn_detector_area_resol_mean 8.366
_diffrn_measured_fraction_theta_full 0.997
_diffrn_measured_fraction_theta_max 0.993
_diffrn_measurement_device_type 'Bruker APEX-II CCD'
_diffrn_measurement_method 'phi and omega scans'
_diffrn_radiation_type MoK\a
_diffrn_radiation_wavelength 0.71073
_diffrn_reflns_av_R_equivalents 0.0403
_diffrn_reflns_av_unetI/netI 0.0376
_diffrn_reflns_Laue_measured_fraction_full 0.997
_diffrn_reflns_Laue_measured_fraction_max 0.993
_diffrn_reflns_limit_h_max 9
_diffrn_reflns_limit_h_min -7
_diffrn_reflns_limit_k_max 10
_diffrn_reflns_limit_k_min -6
_diffrn_reflns_limit_l_max 21
_diffrn_reflns_limit_l_min -26
_diffrn_reflns_number 7289
_diffrn_reflns_point_group_measured_fraction_full 0.993
_diffrn_reflns_point_group_measured_fraction_max 0.990
_diffrn_reflns_theta_full 25.000
_diffrn_reflns_theta_max 25.347
_diffrn_reflns_theta_min 1.855
_diffrn_source 'microfocus sealed tube'
_exptl_absorpt_coefficient_mu 0.090
_exptl_absorpt_correction_T_max 0.745
_exptl_absorpt_correction_T_min 0.686
_exptl_absorpt_correction_type multi-scan
_exptl_absorpt_process_details SADABS
_exptl_crystal_colour colorless
_exptl_crystal_density_diffrn 1.351
_exptl_crystal_description block
_exptl_crystal_F_000 616
_exptl_crystal_size_max 0.050
_exptl_crystal_size_mid 0.050
_exptl_crystal_size_min 0.010
_refine_diff_density_max 0.225
_refine_diff_density_min -0.171
_refine_diff_density_rms 0.039
_refine_ls_abs_structure_details
; 
 Flack x determined using 1000 quotients [(I+)-(I-)]/[(I+)+(I-)] 
 (Parsons, Flack and Wagner, Acta Cryst. B69 (2013) 249-259). 
;
_refine_ls_abs_structure_Flack -0.2(5)
_refine_ls_extinction_method none
_refine_ls_goodness_of_fit_ref 1.045
_refine_ls_hydrogen_treatment constr
_refine_ls_matrix_type full
_refine_ls_number_parameters 193
_refine_ls_number_reflns 2548
_refine_ls_number_restraints 0
_refine_ls_restrained_S_all 1.045
_refine_ls_R_factor_all 0.0320
_refine_ls_R_factor_gt 0.0314
_refine_ls_shift/su_max 0.000
_refine_ls_shift/su_mean 0.000
_refine_ls_structure_factor_coef Fsqd
_refine_ls_weighting_details 'w=1/[\s^2^(Fo^2^)+(0.0437P)^2^+0.3095P] where P=(Fo^2^+2Fc^2^)/3'
_refine_ls_weighting_scheme calc
_refine_ls_wR_factor_gt 0.0817
_refine_ls_wR_factor_ref 0.0823
_reflns_Friedel_coverage 0.695
_reflns_Friedel_fraction_full 0.987
_reflns_Friedel_fraction_max 0.985
_reflns_number_gt 2489
_reflns_number_total 2548
_reflns_threshold_expression 'I > 2\s(I)'
_cod_data_source_file ol5b02797_si_003.cif
_cod_data_source_block sarpong118
_cod_database_code 1555399
_shelx_shelxl_version_number 2014/7
_shelx_space_group_comment
; 
The symmetry employed for this shelxl refinement is uniquely defined 
by the following loop, which should always be used as a source of 
symmetry information in preference to the above space-group names. 
They are only intended as comments. 
;
_shelx_estimated_absorpt_t_min 0.995
_shelx_estimated_absorpt_t_max 0.999

loop_
_space_group_symop_operation_xyz
'x, y, z'
'-x+1/2, -y, z+1/2'
'-x, y+1/2, -z+1/2'
'x+1/2, -y+1/2, -z'

loop_
_atom_site_label
_atom_site_type_symbol
_atom_site_fract_x
_atom_site_fract_y
_atom_site_fract_z
_atom_site_U_iso_or_equiv
_atom_site_adp_type
_atom_site_occupancy
_atom_site_site_symmetry_order
_atom_site_calc_flag
_atom_site_refinement_flags_posn
_atom_site_refinement_flags_adp
C1 C 0.2328(3) 0.6930(2) 0.40756(9) 0.0134(4) Uani 1 1 d . .
C2 C 0.4255(2) 0.6390(2) 0.39427(9) 0.0121(4) Uani 1 1 d . .
C3 C 0.4600(3) 0.6206(2) 0.32561(9) 0.0126(4) Uani 1 1 d . .
H3A H 0.3623 0.5579 0.3081 0.015 Uiso 1 1 calc R U
H3B H 0.4550 0.7272 0.3069 0.015 Uiso 1 1 calc R U
C4 C 0.6307(3) 0.5440(2) 0.30645(8) 0.0134(4) Uani 1 1 d . .
C5 C 0.6611(3) 0.3671(2) 0.30983(8) 0.0132(4) Uani 1 1 d . .
C6 C 0.8284(3) 0.3163(2) 0.29109(9) 0.0149(4) Uani 1 1 d . .
H6 H 0.9089 0.3921 0.2754 0.018 Uiso 1 1 calc R U
C7 C 0.8799(3) 0.1594(2) 0.29478(9) 0.0166(4) Uani 1 1 d . .
H7 H 0.9938 0.1279 0.2816 0.020 Uiso 1 1 calc R U
C8 C 0.7627(3) 0.0486(2) 0.31800(9) 0.0177(4) Uani 1 1 d . .
H8 H 0.7965 -0.0593 0.3217 0.021 Uiso 1 1 calc R U
C9 C 0.5960(3) 0.0967(2) 0.33571(9) 0.0165(4) Uani 1 1 d . .
H9 H 0.5167 0.0196 0.3512 0.020 Uiso 1 1 calc R U
C10 C 0.5399(3) 0.2544(2) 0.33171(9) 0.0140(4) Uani 1 1 d . .
C11 C 0.3518(3) 0.2878(2) 0.35056(9) 0.0152(4) Uani 1 1 d . .
H11A H 0.2858 0.1870 0.3474 0.018 Uiso 1 1 calc R U
H11B H 0.3009 0.3610 0.3201 0.018 Uiso 1 1 calc R U
C12 C 0.3143(3) 0.3585(2) 0.41462(9) 0.0137(4) Uani 1 1 d . .
H12 H 0.3253 0.2697 0.4445 0.016 Uiso 1 1 calc R U
C13 C 0.1201(3) 0.4119(2) 0.41566(9) 0.0157(4) Uani 1 1 d . .
H13A H 0.0471 0.3322 0.3943 0.019 Uiso 1 1 calc R U
H13B H 0.0790 0.4181 0.4584 0.019 Uiso 1 1 calc R U
C14 C 0.0960(3) 0.5738(2) 0.38501(9) 0.0153(4) Uani 1 1 d . .
H14A H 0.1070 0.5616 0.3403 0.018 Uiso 1 1 calc R U
H14B H -0.0235 0.6144 0.3939 0.018 Uiso 1 1 calc R U
C15 C 0.1938(3) 0.8601(2) 0.38598(9) 0.0172(4) Uani 1 1 d . .
H15A H 0.0703 0.8856 0.3943 0.026 Uiso 1 1 calc R U
H15B H 0.2158 0.8676 0.3421 0.026 Uiso 1 1 calc R U
H15C H 0.2699 0.9350 0.4076 0.026 Uiso 1 1 calc R U
C16 C 0.4344(2) 0.4944(2) 0.43785(9) 0.0128(4) Uani 1 1 d . .
C17 C 0.6178(3) 0.4359(2) 0.45652(9) 0.0154(4) Uani 1 1 d . .
H17A H 0.6928 0.5269 0.4663 0.023 Uiso 1 1 calc R U
H17B H 0.6702 0.3760 0.4228 0.023 Uiso 1 1 calc R U
H17C H 0.6077 0.3673 0.4924 0.023 Uiso 1 1 calc R U
C18 C 0.3493(3) 0.5712(2) 0.49459(9) 0.0156(4) Uani 1 1 d . .
H18A H 0.2863 0.4900 0.5187 0.019 Uiso 1 1 calc R U
H18B H 0.4411 0.6195 0.5207 0.019 Uiso 1 1 calc R U
O1 O 0.22771(19) 0.69104(16) 0.47388(6) 0.0155(3) Uani 1 1 d . .
O2 O 0.54800(18) 0.75946(16) 0.41186(6) 0.0152(3) Uani 1 1 d . .
H2 H 0.5590 0.7595 0.4499 0.023 Uiso 1 1 calc R U
O3 O 0.74744(19) 0.62829(17) 0.28615(7) 0.0211(4) Uani 1 1 d . .

loop_
_atom_site_aniso_label
_atom_site_aniso_U_11
_atom_site_aniso_U_22
_atom_site_aniso_U_33
_atom_site_aniso_U_23
_atom_site_aniso_U_13
_atom_site_aniso_U_12
C1 0.0143(9) 0.0159(10) 0.0099(9) 0.0005(7) 0.0006(7) 0.0022(8)
C2 0.0124(9) 0.0121(9) 0.0119(9) 0.0001(7) -0.0006(8) 0.0000(8)
C3 0.0140(9) 0.0121(9) 0.0117(10) 0.0014(7) 0.0004(8) 0.0004(8)
C4 0.0150(10) 0.0158(9) 0.0094(9) -0.0006(7) -0.0019(8) -0.0015(8)
C5 0.0150(9) 0.0150(9) 0.0098(9) -0.0026(7) -0.0013(8) 0.0014(8)
C6 0.0152(9) 0.0175(10) 0.0119(9) -0.0026(7) -0.0008(8) -0.0023(9)
C7 0.0130(9) 0.0201(10) 0.0167(10) -0.0054(8) -0.0014(8) 0.0027(8)
C8 0.0211(11) 0.0143(9) 0.0178(10) -0.0019(7) -0.0037(8) 0.0027(9)
C9 0.0192(10) 0.0147(10) 0.0155(10) -0.0005(8) -0.0003(8) -0.0029(8)
C10 0.0146(10) 0.0166(10) 0.0107(9) -0.0025(7) -0.0020(8) -0.0008(8)
C11 0.0153(10) 0.0135(9) 0.0169(10) 0.0000(7) 0.0022(8) -0.0026(8)
C12 0.0135(9) 0.0132(9) 0.0143(9) 0.0020(7) 0.0019(8) -0.0013(8)
C13 0.0136(10) 0.0182(10) 0.0153(9) -0.0004(8) 0.0011(8) -0.0030(8)
C14 0.0105(9) 0.0215(10) 0.0140(9) 0.0000(8) 0.0005(7) 0.0009(8)
C15 0.0186(10) 0.0166(9) 0.0164(10) 0.0027(8) 0.0043(8) 0.0067(9)
C16 0.0142(9) 0.0142(9) 0.0100(9) 0.0005(7) -0.0007(8) -0.0014(8)
C17 0.0163(9) 0.0164(9) 0.0136(9) 0.0018(8) -0.0030(8) 0.0009(8)
C18 0.0178(10) 0.0172(9) 0.0118(9) 0.0009(7) -0.0011(8) -0.0003(9)
O1 0.0178(7) 0.0167(7) 0.0121(7) -0.0001(5) 0.0016(6) 0.0029(6)
O2 0.0176(7) 0.0151(7) 0.0128(7) -0.0011(5) -0.0007(6) -0.0044(6)
O3 0.0167(7) 0.0182(7) 0.0285(8) 0.0036(6) 0.0060(7) -0.0018(6)

loop_
_atom_type_symbol
_atom_type_description
_atom_type_scat_dispersion_real
_atom_type_scat_dispersion_imag
_atom_type_scat_source
C C 0.0033 0.0016 'International Tables Vol C Tables 4.2.6.8 and 6.1.1.4'
H H 0.0000 0.0000 'International Tables Vol C Tables 4.2.6.8 and 6.1.1.4'
O O 0.0106 0.0060 'International Tables Vol C Tables 4.2.6.8 and 6.1.1.4'

loop_
_geom_angle_atom_site_label_1
_geom_angle_atom_site_label_2
_geom_angle_atom_site_label_3
_geom_angle
O1 C1 C15 108.51(16)
O1 C1 C14 107.33(15)
C15 C1 C14 112.19(17)
O1 C1 C2 102.03(15)
C15 C1 C2 113.37(16)
C14 C1 C2 112.64(15)
O2 C2 C3 103.03(15)
O2 C2 C16 111.35(15)
C3 C2 C16 121.14(16)
O2 C2 C1 110.60(15)
C3 C2 C1 111.88(15)
C16 C2 C1 98.93(15)
C4 C3 C2 117.59(16)
C4 C3 H3A 107.9
C2 C3 H3A 107.9
C4 C3 H3B 107.9
C2 C3 H3B 107.9
H3A C3 H3B 107.2
O3 C4 C3 118.46(17)
O3 C4 C5 118.81(18)
C3 C4 C5 122.71(17)
C6 C5 C10 119.08(17)
C6 C5 C4 115.19(18)
C10 C5 C4 125.69(18)
C7 C6 C5 122.13(19)
C7 C6 H6 118.9
C5 C6 H6 118.9
C6 C7 C8 118.98(19)
C6 C7 H7 120.5
C8 C7 H7 120.5
C9 C8 C7 119.51(19)
C9 C8 H8 120.2
C7 C8 H8 120.2
C8 C9 C10 122.61(19)
C8 C9 H9 118.7
C10 C9 H9 118.7
C9 C10 C5 117.65(18)
C9 C10 C11 116.54(18)
C5 C10 C11 125.81(17)
C10 C11 C12 119.47(16)
C10 C11 H11A 107.5
C12 C11 H11A 107.5
C10 C11 H11B 107.5
C12 C11 H11B 107.5
H11A C11 H11B 107.0
C13 C12 C16 110.00(15)
C13 C12 C11 107.52(16)
C16 C12 C11 118.26(15)
C13 C12 H12 106.8
C16 C12 H12 106.8
C11 C12 H12 106.8
C14 C13 C12 111.56(16)
C14 C13 H13A 109.3
C12 C13 H13A 109.3
C14 C13 H13B 109.3
C12 C13 H13B 109.3
H13A C13 H13B 108.0
C1 C14 C13 111.29(16)
C1 C14 H14A 109.4
C13 C14 H14A 109.4
C1 C14 H14B 109.4
C13 C14 H14B 109.4
H14A C14 H14B 108.0
C1 C15 H15A 109.5
C1 C15 H15B 109.5
H15A C15 H15B 109.5
C1 C15 H15C 109.5
H15A C15 H15C 109.5
H15B C15 H15C 109.5
C17 C16 C18 107.44(16)
C17 C16 C12 112.57(15)
C18 C16 C12 109.19(15)
C17 C16 C2 117.21(16)
C18 C16 C2 98.56(15)
C12 C16 C2 110.68(15)
C16 C17 H17A 109.5
C16 C17 H17B 109.5
H17A C17 H17B 109.5
C16 C17 H17C 109.5
H17A C17 H17C 109.5
H17B C17 H17C 109.5
O1 C18 C16 107.92(15)
O1 C18 H18A 110.1
C16 C18 H18A 110.1
O1 C18 H18B 110.1
C16 C18 H18B 110.1
H18A C18 H18B 108.4
C18 O1 C1 107.81(14)
C2 O2 H2 109.5

loop_
_geom_bond_atom_site_label_1
_geom_bond_atom_site_label_2
_geom_bond_distance
C1 O1 1.457(2)
C1 C15 1.517(3)
C1 C14 1.530(3)
C1 C2 1.561(3)
C2 O2 1.432(2)
C2 C3 1.538(3)
C2 C16 1.552(3)
C3 C4 1.509(3)
C3 H3A 0.9900
C3 H3B 0.9900
C4 O3 1.222(2)
C4 C5 1.513(3)
C5 C6 1.403(3)
C5 C10 1.408(3)
C6 C7 1.384(3)
C6 H6 0.9500
C7 C8 1.388(3)
C7 H7 0.9500
C8 C9 1.385(3)
C8 H8 0.9500
C9 C10 1.401(3)
C9 H9 0.9500
C10 C11 1.514(3)
C11 C12 1.554(3)
C11 H11A 0.9900
C11 H11B 0.9900
C12 C13 1.543(3)
C12 C16 1.552(3)
C12 H12 1.0000
C13 C14 1.535(3)
C13 H13A 0.9900
C13 H13B 0.9900
C14 H14A 0.9900
C14 H14B 0.9900
C15 H15A 0.9800
C15 H15B 0.9800
C15 H15C 0.9800
C16 C17 1.535(3)
C16 C18 1.546(3)
C17 H17A 0.9800
C17 H17B 0.9800
C17 H17C 0.9800
C18 O1 1.444(2)
C18 H18A 0.9900
C18 H18B 0.9900
O2 H2 0.8400
